data_7052225
loop_
_publ_author_name
'Kumar, K. V. P. Pavan'
'Kumar, N. Satish'
'Kumara Swamy, K. C.'

_publ_section_title
;
 Structurally diverse penta- and hexacoordinate phosphorus compounds
 from the reaction of diethyl or diisopropyl azodicarboxylates with
 phosphorus(iii) compounds
;
_journal_issue 5
_journal_name_full 'New Journal of Chemistry'
_journal_page_first 717
_journal_paper_doi 10.1039/b514839a
_journal_volume 30
_journal_year 2006
_chemical_formula_sum 'C32 H43 N4 O6 P'
_chemical_formula_weight 610.67
_chemical_name_systematic
;
?
;
_space_group_IT_number 14
_symmetry_cell_setting monoclinic
_symmetry_space_group_name_Hall '-P 2ybc'
_symmetry_space_group_name_H-M 'P 1 21/c 1'
_atom_sites_solution_hydrogens geom
_atom_sites_solution_primary direct
_atom_sites_solution_secondary difmap
_audit_creation_method SHELXL-97
_cell_angle_alpha 90.00
_cell_angle_beta 98.124(2)
_cell_angle_gamma 90.00
_cell_formula_units_Z 4
_cell_length_a 9.4608(12)
_cell_length_b 17.042(2)
_cell_length_c 20.513(3)
_cell_measurement_temperature 273(2)
_cell_volume 3274.1(7)
_computing_structure_refinement 'SHELXL-97 (Sheldrick, 1997)'
_computing_structure_solution 'SHELXS-97 (Sheldrick, 1990)'
_diffrn_ambient_temperature 273(2)
_diffrn_measured_fraction_theta_full 0.999
_diffrn_measured_fraction_theta_max 0.999
_diffrn_radiation_monochromator graphite
_diffrn_radiation_source 'fine-focus sealed tube'
_diffrn_radiation_type MoK\a
_diffrn_radiation_wavelength 0.71073
_diffrn_reflns_av_R_equivalents 0.0396
_diffrn_reflns_av_sigmaI/netI 0.0296
_diffrn_reflns_limit_h_max 11
_diffrn_reflns_limit_h_min -11
_diffrn_reflns_limit_k_max 20
_diffrn_reflns_limit_k_min -20
_diffrn_reflns_limit_l_max 24
_diffrn_reflns_limit_l_min -24
_diffrn_reflns_number 31071
_diffrn_reflns_theta_full 25.00
_diffrn_reflns_theta_max 25.00
_diffrn_reflns_theta_min 2.01
_exptl_absorpt_coefficient_mu 0.132
_exptl_absorpt_correction_T_max 0.9741
_exptl_absorpt_correction_T_min 0.9615
_exptl_absorpt_correction_type 'EMPIRICAL, SADABS'
_exptl_crystal_colour COLOURLESS
_exptl_crystal_density_diffrn 1.239
_exptl_crystal_density_method 'not measured'
_exptl_crystal_description NEEDLES
_exptl_crystal_F_000 1304
_exptl_crystal_size_max 0.30
_exptl_crystal_size_mid 0.20
_exptl_crystal_size_min 0.20
_refine_diff_density_max 0.559
_refine_diff_density_min -0.374
_refine_diff_density_rms 0.050
_refine_ls_extinction_method none
_refine_ls_goodness_of_fit_ref 1.043
_refine_ls_hydrogen_treatment mixed
_refine_ls_matrix_type full
_refine_ls_number_parameters 398
_refine_ls_number_reflns 5771
_refine_ls_number_restraints 0
_refine_ls_restrained_S_all 1.043
_refine_ls_R_factor_all 0.0646
_refine_ls_R_factor_gt 0.0473
_refine_ls_shift/su_max 0.002
_refine_ls_shift/su_mean 0.000
_refine_ls_structure_factor_coef Fsqd
_refine_ls_weighting_details 'calc w=1/[\s^2^(Fo^2^)+(0.0941P)^2^+0.0000P] where P=(Fo^2^+2Fc^2^)/3'
_refine_ls_weighting_scheme calc
_refine_ls_wR_factor_gt 0.1333
_refine_ls_wR_factor_ref 0.1431
_reflns_number_gt 4227
_reflns_number_total 5771
_reflns_threshold_expression >2sigma(I)
_cod_data_source_file b514839a.txt
_cod_data_source_block compd12a
_cod_depositor_comments
;
The following automatic conversions were performed:
'_symmetry_cell_setting' value 'MONOCLINIC' changed to 'monoclinic'
according to '/home/saulius/struct/CIF-dictionaries/cif_core.dic'
dictionary named 'cif_core.dic' version 2.4.1 from 2010-06-29.

Automatic conversion script
Id: cif_fix_enum 1527 2010-12-29 10:47:43Z saulius 
;
_cod_original_sg_symbol_H-M P_21/c
_cod_database_code 7052225

loop_
_symmetry_equiv_pos_as_xyz
'x, y, z'
'-x, y+1/2, -z+1/2'
'-x, -y, -z'
'x, -y-1/2, z-1/2'

loop_
_atom_site_label
_atom_site_type_symbol
_atom_site_fract_x
_atom_site_fract_y
_atom_site_fract_z
_atom_site_U_iso_or_equiv
_atom_site_adp_type
_atom_site_occupancy
_atom_site_symmetry_multiplicity
_atom_site_calc_flag
_atom_site_refinement_flags
_atom_site_disorder_assembly
_atom_site_disorder_group
P P 0.44958(5) 0.38324(3) 0.20759(3) 0.03697(17) Uani 1 1 d . . .
O2 O 0.49185(14) 0.37617(8) 0.28542(6) 0.0412(3) Uani 1 1 d . . .
O3 O 0.62132(14) 0.41040(8) 0.19795(7) 0.0407(3) Uani 1 1 d . . .
O1 O 0.45570(14) 0.30544(7) 0.16611(7) 0.0410(3) Uani 1 1 d . . .
N3 N 0.27254(18) 0.36134(10) 0.21894(9) 0.0473(4) Uani 1 1 d . . .
O6 O 0.19329(16) 0.43594(9) 0.10633(8) 0.0552(4) Uani 1 1 d . . .
C1 C 0.5750(2) 0.26047(11) 0.15295(10) 0.0402(5) Uani 1 1 d . . .
N2 N 0.51128(19) 0.52137(10) 0.15860(9) 0.0485(5) Uani 1 1 d . . .
C13 C 0.6283(2) 0.36322(12) 0.32157(9) 0.0379(5) Uani 1 1 d . . .
C27 C 0.6251(2) 0.48310(12) 0.17546(10) 0.0431(5) Uani 1 1 d . . .
N1 N 0.39983(17) 0.46785(9) 0.16927(8) 0.0419(4) Uani 1 1 d . . .
C6 C 0.6467(2) 0.21877(11) 0.20585(10) 0.0421(5) Uani 1 1 d . . .
C12 C 0.6896(2) 0.42000(12) 0.36587(10) 0.0426(5) Uani 1 1 d . . .
O5 O 0.22562(18) 0.56058(9) 0.13938(10) 0.0741(5) Uani 1 1 d . . .
C7 C 0.6085(2) 0.22504(11) 0.27456(10) 0.0455(5) Uani 1 1 d . . .
H7A H 0.6286 0.1752 0.2968 0.055 Uiso 1 1 calc R . .
H7B H 0.5067 0.2346 0.2716 0.055 Uiso 1 1 calc R . .
C11 C 0.8238(2) 0.40127(13) 0.39875(10) 0.0504(5) Uani 1 1 d . . .
H11 H 0.8706 0.4384 0.4273 0.060 Uiso 1 1 calc R . .
C2 C 0.6031(2) 0.25281(12) 0.08828(11) 0.0467(5) Uani 1 1 d . . .
N4 N 0.1998(2) 0.41640(13) 0.24942(10) 0.0609(5) Uani 1 1 d . . .
O4 O 0.75614(16) 0.50968(9) 0.17405(8) 0.0620(5) Uani 1 1 d . . .
C9 C 0.8206(2) 0.27461(13) 0.35111(10) 0.0479(5) Uani 1 1 d . . .
H9 H 0.8626 0.2258 0.3475 0.057 Uiso 1 1 calc R . .
C8 C 0.6878(2) 0.28948(11) 0.31577(9) 0.0399(5) Uani 1 1 d . . .
C14 C 0.5198(3) 0.29435(13) 0.02831(11) 0.0528(6) Uani 1 1 d . . .
C20 C 0.6136(3) 0.49605(13) 0.38182(11) 0.0527(6) Uani 1 1 d . . .
C10 C 0.8921(2) 0.33075(14) 0.39158(11) 0.0528(6) Uani 1 1 d . . .
C3 C 0.7149(3) 0.20153(14) 0.08013(12) 0.0585(6) Uani 1 1 d . . .
H3 H 0.7403 0.1959 0.0382 0.070 Uiso 1 1 calc R . .
C24 C 0.2643(2) 0.49449(13) 0.13915(11) 0.0492(5) Uani 1 1 d . . .
C32 C 0.0731(3) 0.38434(18) 0.25160(15) 0.0733(8) Uani 1 1 d . . .
H32 H -0.0002 0.4087 0.2698 0.088 Uiso 1 1 calc R . .
C5 C 0.7535(2) 0.16792(12) 0.19313(12) 0.0528(6) Uani 1 1 d . . .
H5 H 0.8023 0.1390 0.2277 0.063 Uiso 1 1 calc R . .
C15 C 0.5361(3) 0.38346(14) 0.03407(13) 0.0660(7) Uani 1 1 d . . .
H15A H 0.5010 0.4073 -0.0075 0.099 Uiso 1 1 calc R . .
H15B H 0.6350 0.3965 0.0461 0.099 Uiso 1 1 calc R . .
H15C H 0.4824 0.4025 0.0672 0.099 Uiso 1 1 calc R . .
C4 C 0.7896(3) 0.15879(14) 0.13110(13) 0.0602(6) Uani 1 1 d . . .
C22 C 0.4684(3) 0.47727(18) 0.40236(15) 0.0815(8) Uani 1 1 d . . .
H22A H 0.4800 0.4388 0.4369 0.122 Uiso 1 1 calc R . .
H22B H 0.4059 0.4571 0.3652 0.122 Uiso 1 1 calc R . .
H22C H 0.4280 0.5242 0.4179 0.122 Uiso 1 1 calc R . .
C30 C 0.1905(3) 0.29714(15) 0.20383(14) 0.0638(7) Uani 1 1 d . . .
H30 H 0.2171 0.2518 0.1834 0.077 Uiso 1 1 calc R . .
C23 C 0.7003(3) 0.54054(16) 0.43917(14) 0.0803(9) Uani 1 1 d . . .
H23A H 0.7914 0.5549 0.4273 0.121 Uiso 1 1 calc R . .
H23B H 0.7142 0.5075 0.4774 0.121 Uiso 1 1 calc R . .
H23C H 0.6495 0.5870 0.4486 0.121 Uiso 1 1 calc R . .
C31 C 0.0626(3) 0.31091(19) 0.22383(16) 0.0803(9) Uani 1 1 d . . .
H31 H -0.0160 0.2776 0.2197 0.096 Uiso 1 1 calc R . .
C28 C 0.7641(4) 0.59105(19) 0.1523(2) 0.1145(14) Uani 1 1 d . . .
H28A H 0.7643 0.5920 0.1050 0.137 Uiso 1 1 calc R . .
H28B H 0.6801 0.6191 0.1617 0.137 Uiso 1 1 calc R . .
C16 C 0.3608(3) 0.27321(16) 0.02177(14) 0.0732(8) Uani 1 1 d . . .
H16A H 0.3494 0.2176 0.0156 0.110 Uiso 1 1 calc R . .
H16B H 0.3098 0.3002 -0.0154 0.110 Uiso 1 1 calc R . .
H16C H 0.3236 0.2886 0.0610 0.110 Uiso 1 1 calc R . .
C21 C 0.5937(4) 0.55164(16) 0.32225(14) 0.0847(9) Uani 1 1 d . . .
H21A H 0.5590 0.6014 0.3352 0.127 Uiso 1 1 calc R . .
H21B H 0.5261 0.5294 0.2879 0.127 Uiso 1 1 calc R . .
H21C H 0.6836 0.5589 0.3064 0.127 Uiso 1 1 calc R . .
C18 C 0.9067(3) 0.1025(2) 0.11776(17) 0.0963(11) Uani 1 1 d . . .
H18A H 0.9962 0.1299 0.1221 0.144 Uiso 1 1 calc R . .
H18B H 0.8849 0.0820 0.0739 0.144 Uiso 1 1 calc R . .
H18C H 0.9129 0.0602 0.1489 0.144 Uiso 1 1 calc R . .
C29 C 0.8807(7) 0.6274(3) 0.1819(3) 0.197(3) Uani 1 1 d . . .
H29A H 0.9025 0.6090 0.2264 0.295 Uiso 1 1 calc R . .
H29B H 0.8640 0.6830 0.1820 0.295 Uiso 1 1 calc R . .
H29C H 0.9596 0.6164 0.1585 0.295 Uiso 1 1 calc R . .
C25 C 0.0442(3) 0.44981(17) 0.08287(15) 0.0776(8) Uani 1 1 d . . .
H25A H 0.0332 0.4966 0.0557 0.093 Uiso 1 1 calc R . .
H25B H -0.0084 0.4571 0.1197 0.093 Uiso 1 1 calc R . .
C19 C 1.0397(3) 0.31564(19) 0.42879(16) 0.0861(9) Uani 1 1 d . . .
H19A H 1.0457 0.2624 0.4442 0.129 Uiso 1 1 calc R . .
H19B H 1.0570 0.3507 0.4657 0.129 Uiso 1 1 calc R . .
H19C H 1.1100 0.3243 0.4001 0.129 Uiso 1 1 calc R . .
C26 C -0.0106(3) 0.37971(19) 0.04361(19) 0.1033(12) Uani 1 1 d . . .
H26A H 0.0385 0.3748 0.0059 0.155 Uiso 1 1 calc R . .
H26B H -0.1111 0.3857 0.0293 0.155 Uiso 1 1 calc R . .
H26C H 0.0055 0.3335 0.0704 0.155 Uiso 1 1 calc R . .
C17 C 0.5751(4) 0.2716(2) -0.03610(14) 0.0943(10) Uani 1 1 d . . .
H17A H 0.5580 0.2168 -0.0447 0.141 Uiso 1 1 calc R . .
H17B H 0.6757 0.2820 -0.0320 0.141 Uiso 1 1 calc R . .
H17C H 0.5261 0.3020 -0.0718 0.141 Uiso 1 1 calc R . .

loop_
_atom_site_aniso_label
_atom_site_aniso_U_11
_atom_site_aniso_U_22
_atom_site_aniso_U_33
_atom_site_aniso_U_23
_atom_site_aniso_U_13
_atom_site_aniso_U_12
P 0.0343(3) 0.0354(3) 0.0412(3) 0.0024(2) 0.0052(2) 0.0011(2)
O2 0.0371(7) 0.0452(8) 0.0413(8) 0.0035(6) 0.0060(6) 0.0049(6)
O3 0.0380(8) 0.0381(8) 0.0463(8) 0.0038(6) 0.0070(6) -0.0016(6)
O1 0.0375(7) 0.0374(7) 0.0479(8) -0.0013(6) 0.0050(6) -0.0007(6)
N3 0.0394(10) 0.0507(11) 0.0523(11) 0.0045(8) 0.0081(8) 0.0011(8)
O6 0.0493(9) 0.0513(9) 0.0604(10) -0.0030(7) -0.0078(7) 0.0030(7)
C1 0.0363(10) 0.0321(10) 0.0519(13) -0.0045(9) 0.0054(9) -0.0021(8)
N2 0.0491(11) 0.0388(10) 0.0565(11) 0.0063(8) 0.0034(9) -0.0038(8)
C13 0.0357(10) 0.0424(11) 0.0362(11) 0.0066(8) 0.0071(8) 0.0043(8)
C27 0.0462(12) 0.0377(11) 0.0452(12) 0.0005(9) 0.0057(9) -0.0063(9)
N1 0.0381(9) 0.0373(9) 0.0492(10) 0.0040(7) 0.0023(8) -0.0001(7)
C6 0.0409(11) 0.0312(10) 0.0530(13) -0.0054(9) 0.0025(9) -0.0063(8)
C12 0.0473(12) 0.0453(12) 0.0362(11) 0.0020(9) 0.0099(9) 0.0028(9)
O5 0.0660(11) 0.0447(10) 0.1037(15) -0.0021(9) -0.0159(10) 0.0138(8)
C7 0.0488(12) 0.0325(11) 0.0547(13) 0.0085(9) 0.0061(10) 0.0012(9)
C11 0.0526(13) 0.0550(14) 0.0415(12) -0.0031(10) -0.0008(10) 0.0016(11)
C2 0.0471(12) 0.0434(12) 0.0488(13) -0.0108(10) 0.0038(10) -0.0030(10)
N4 0.0439(11) 0.0734(13) 0.0679(13) -0.0014(11) 0.0171(10) 0.0072(10)
O4 0.0488(9) 0.0533(10) 0.0832(12) 0.0136(8) 0.0066(8) -0.0151(7)
C9 0.0508(13) 0.0473(12) 0.0458(12) 0.0057(10) 0.0073(10) 0.0130(10)
C8 0.0450(11) 0.0390(11) 0.0368(11) 0.0064(8) 0.0093(9) 0.0024(9)
C14 0.0602(14) 0.0536(14) 0.0441(13) -0.0074(10) 0.0058(11) 0.0037(11)
C20 0.0663(15) 0.0474(13) 0.0446(12) -0.0057(10) 0.0083(11) 0.0101(11)
C10 0.0496(13) 0.0617(15) 0.0451(13) 0.0008(11) -0.0007(10) 0.0095(11)
C3 0.0540(14) 0.0669(16) 0.0547(14) -0.0171(12) 0.0082(11) 0.0035(12)
C24 0.0499(12) 0.0402(13) 0.0553(14) 0.0001(10) -0.0003(10) 0.0055(10)
C32 0.0459(15) 0.096(2) 0.082(2) 0.0112(16) 0.0238(13) 0.0061(14)
C5 0.0465(13) 0.0414(12) 0.0666(16) -0.0079(11) -0.0055(11) 0.0056(10)
C15 0.0824(18) 0.0607(16) 0.0546(15) 0.0051(12) 0.0084(13) -0.0055(13)
C4 0.0470(13) 0.0610(15) 0.0708(17) -0.0210(13) 0.0018(12) 0.0114(11)
C22 0.0727(18) 0.090(2) 0.086(2) -0.0230(16) 0.0267(16) 0.0161(16)
C30 0.0496(14) 0.0563(15) 0.0861(19) 0.0073(13) 0.0115(13) -0.0138(12)
C23 0.096(2) 0.0691(18) 0.0728(18) -0.0291(14) 0.0021(16) 0.0114(16)
C31 0.0471(15) 0.092(2) 0.105(2) 0.0157(18) 0.0207(15) -0.0180(14)
C28 0.078(2) 0.086(2) 0.170(4) 0.067(2) -0.014(2) -0.0361(18)
C16 0.0697(18) 0.0724(18) 0.0693(17) 0.0027(14) -0.0187(14) -0.0093(14)
C21 0.131(3) 0.0524(16) 0.0696(18) 0.0021(13) 0.0112(18) 0.0313(16)
C18 0.076(2) 0.119(3) 0.092(2) -0.030(2) 0.0031(17) 0.0461(19)
C29 0.269(7) 0.098(3) 0.209(6) 0.007(3) -0.014(5) -0.100(4)
C25 0.0520(15) 0.087(2) 0.085(2) 0.0043(16) -0.0185(14) 0.0055(14)
C19 0.0672(18) 0.094(2) 0.086(2) -0.0085(17) -0.0279(15) 0.0231(16)
C26 0.076(2) 0.097(2) 0.123(3) -0.005(2) -0.034(2) -0.0167(18)
C17 0.126(3) 0.107(2) 0.0498(16) -0.0108(16) 0.0115(16) 0.037(2)

loop_
_atom_type_symbol
_atom_type_description
_atom_type_scat_dispersion_real
_atom_type_scat_dispersion_imag
_atom_type_scat_source
C C 0.0033 0.0016 'International Tables Vol C Tables 4.2.6.8 and 6.1.1.4'
H H 0.0000 0.0000 'International Tables Vol C Tables 4.2.6.8 and 6.1.1.4'
N N 0.0061 0.0033 'International Tables Vol C Tables 4.2.6.8 and 6.1.1.4'
O O 0.0106 0.0060 'International Tables Vol C Tables 4.2.6.8 and 6.1.1.4'
P P 0.1023 0.0942 'International Tables Vol C Tables 4.2.6.8 and 6.1.1.4'

loop_
_geom_angle_atom_site_label_1
_geom_angle_atom_site_label_2
_geom_angle_atom_site_label_3
_geom_angle
_geom_angle_site_symmetry_1
_geom_angle_site_symmetry_3
_geom_angle_publ_flag
O1 P O2 116.90(7) . . ?
O1 P N1 119.86(8) . . ?
O2 P N1 123.24(8) . . ?
O1 P O3 93.24(7) . . ?
O2 P O3 91.60(7) . . ?
N1 P O3 85.54(7) . . ?
O1 P N3 90.07(8) . . ?
O2 P N3 87.72(8) . . ?
N1 P N3 92.00(8) . . ?
O3 P N3 176.56(8) . . ?
C13 O2 P 128.24(12) . . ?
C27 O3 P 111.25(12) . . ?
C1 O1 P 130.16(12) . . ?
C30 N3 N4 110.52(19) . . ?
C30 N3 P 131.79(17) . . ?
N4 N3 P 117.67(15) . . ?
C24 O6 C25 116.43(19) . . ?
C6 C1 C2 123.79(19) . . ?
C6 C1 O1 116.11(18) . . ?
C2 C1 O1 119.63(18) . . ?
C27 N2 N1 104.24(16) . . ?
C8 C13 C12 123.14(18) . . ?
C8 C13 O2 116.61(18) . . ?
C12 C13 O2 119.88(17) . . ?
N2 C27 O3 120.95(18) . . ?
N2 C27 O4 125.54(19) . . ?
O3 C27 O4 113.50(18) . . ?
C24 N1 N2 111.67(16) . . ?
C24 N1 P 131.02(14) . . ?
N2 N1 P 117.04(12) . . ?
C5 C6 C1 117.5(2) . . ?
C5 C6 C7 119.92(19) . . ?
C1 C6 C7 122.56(18) . . ?
C11 C12 C13 115.09(19) . . ?
C11 C12 C20 120.84(19) . . ?
C13 C12 C20 123.96(19) . . ?
C6 C7 C8 114.01(16) . . ?
C10 C11 C12 123.9(2) . . ?
C1 C2 C3 114.9(2) . . ?
C1 C2 C14 124.92(19) . . ?
C3 C2 C14 120.2(2) . . ?
C32 N4 N3 104.4(2) . . ?
C27 O4 C28 114.8(2) . . ?
C10 C9 C8 121.4(2) . . ?
C9 C8 C13 118.05(19) . . ?
C9 C8 C7 120.04(18) . . ?
C13 C8 C7 121.85(18) . . ?
C15 C14 C16 109.1(2) . . ?
C15 C14 C2 111.15(18) . . ?
C16 C14 C2 110.35(19) . . ?
C15 C14 C17 105.9(2) . . ?
C16 C14 C17 108.3(2) . . ?
C2 C14 C17 111.9(2) . . ?
C22 C20 C23 107.2(2) . . ?
C22 C20 C21 109.6(2) . . ?
C23 C20 C21 107.3(2) . . ?
C22 C20 C12 110.3(2) . . ?
C23 C20 C12 111.34(19) . . ?
C21 C20 C12 111.00(19) . . ?
C9 C10 C11 118.1(2) . . ?
C9 C10 C19 121.6(2) . . ?
C11 C10 C19 120.3(2) . . ?
C4 C3 C2 123.5(2) . . ?
O5 C24 O6 125.5(2) . . ?
O5 C24 N1 124.3(2) . . ?
O6 C24 N1 109.95(18) . . ?
N4 C32 C31 112.0(2) . . ?
C4 C5 C6 122.0(2) . . ?
C5 C4 C3 118.3(2) . . ?
C5 C4 C18 121.5(2) . . ?
C3 C4 C18 120.2(2) . . ?
C31 C30 N3 107.4(3) . . ?
C30 C31 C32 105.6(2) . . ?
C29 C28 O4 112.1(3) . . ?
O6 C25 C26 107.3(2) . . ?

loop_
_geom_bond_atom_site_label_1
_geom_bond_atom_site_label_2
_geom_bond_distance
_geom_bond_site_symmetry_2
_geom_bond_publ_flag
P O1 1.5809(14) . ?
P O2 1.5948(14) . ?
P N1 1.6775(17) . ?
P O3 1.7274(14) . ?
P N3 1.7633(18) . ?
O2 C13 1.412(2) . ?
O3 C27 1.324(2) . ?
O1 C1 1.421(2) . ?
N3 C30 1.352(3) . ?
N3 N4 1.366(3) . ?
O6 C24 1.331(3) . ?
O6 C25 1.444(3) . ?
C1 C6 1.391(3) . ?
C1 C2 1.396(3) . ?
N2 C27 1.264(3) . ?
N2 N1 1.434(2) . ?
C13 C8 1.389(3) . ?
C13 C12 1.396(3) . ?
C27 O4 1.324(2) . ?
N1 C24 1.417(3) . ?
C6 C5 1.384(3) . ?
C6 C7 1.508(3) . ?
C12 C11 1.389(3) . ?
C12 C20 1.539(3) . ?
O5 C24 1.184(2) . ?
C7 C8 1.518(3) . ?
C11 C10 1.382(3) . ?
C2 C3 1.400(3) . ?
C2 C14 1.537(3) . ?
N4 C32 1.324(3) . ?
O4 C28 1.462(3) . ?
C9 C10 1.380(3) . ?
C9 C8 1.382(3) . ?
C14 C15 1.529(3) . ?
C14 C16 1.534(3) . ?
C14 C17 1.538(4) . ?
C20 C22 1.527(4) . ?
C20 C23 1.536(3) . ?
C20 C21 1.537(4) . ?
C10 C19 1.516(3) . ?
C3 C4 1.384(3) . ?
C32 C31 1.373(4) . ?
C5 C4 1.372(3) . ?
C4 C18 1.519(3) . ?
C30 C31 1.351(4) . ?
C28 C29 1.334(5) . ?
C25 C26 1.492(4) . ?

loop_
_cod_related_entry_id
_cod_related_entry_database
_cod_related_entry_code
1 ChemSpider 21141777
